data_7123813
loop_
_publ_author_name
'Abell, Andrew D.'
'May, Barnaby C. H.'

_publ_section_title
;
 The synthesis and solid state structure of
 (8S)-8-benzyl-8,9-dihydro-7H-tetrazolo[1,5-d][1,4] diazepin-6-one
;
_journal_name_full 'Chemical Communications'
_journal_page_first 2080
_journal_page_last 2081
_journal_paper_doi 10.1039/B106175P
_journal_volume 20
_journal_year 2001
_chemical_formula_sum 'C12 H13 N5 O'
_chemical_formula_weight 243.27
_space_group_IT_number 19
_space_group_name_Hall 'P 2ac 2ab'
_space_group_name_H-M_alt 'P 21 21 21'
_symmetry_cell_setting orthorhombic
_symmetry_space_group_name_H-M 'P 21 21 21'
_atom_sites_solution_hydrogens geom
_atom_sites_solution_primary direct
_atom_sites_solution_secondary difmap
_cell_angle_alpha 90.00
_cell_angle_beta 90.00
_cell_angle_gamma 90.00
_cell_formula_units_Z 4
_cell_length_a 6.374(2)
_cell_length_b 8.621(3)
_cell_length_c 20.890(7)
_cell_measurement_temperature 163(2)
_cell_volume 1147.9(7)
_computing_structure_refinement 'SHELXL-97 (Sheldrick, 1997)'
_computing_structure_solution 'SHELXS-97 (Sheldrick, 1990)'
_diffrn_ambient_temperature 163(2)
_diffrn_measured_fraction_theta_full 0.994
_diffrn_measured_fraction_theta_max 0.994
_diffrn_radiation_monochromator graphite
_diffrn_radiation_source 'fine-focus sealed tube'
_diffrn_radiation_type MoK\a
_diffrn_radiation_wavelength 0.71073
_diffrn_reflns_av_R_equivalents 0.0271
_diffrn_reflns_av_sigmaI/netI 0.0180
_diffrn_reflns_limit_h_max 7
_diffrn_reflns_limit_h_min -4
_diffrn_reflns_limit_k_max 10
_diffrn_reflns_limit_k_min -10
_diffrn_reflns_limit_l_max 25
_diffrn_reflns_limit_l_min -26
_diffrn_reflns_number 14344
_diffrn_reflns_theta_full 26.42
_diffrn_reflns_theta_max 26.42
_diffrn_reflns_theta_min 2.56
_exptl_absorpt_coefficient_mu 0.096
_exptl_absorpt_correction_T_max 0.9800
_exptl_absorpt_correction_T_min 0.9418
_exptl_absorpt_correction_type multi-scan
_exptl_absorpt_process_details 'blessing Acta Cryst. (1995) A51 33-38'
_exptl_crystal_colour Colourless
_exptl_crystal_density_diffrn 1.408
_exptl_crystal_density_method 'not measured'
_exptl_crystal_description Block
_exptl_crystal_F_000 512
_exptl_crystal_size_max 0.63
_exptl_crystal_size_mid 0.24
_exptl_crystal_size_min 0.21
_refine_diff_density_max 0.148
_refine_diff_density_min -0.191
_refine_diff_density_rms 0.039
_refine_ls_abs_structure_details 'Flack H D (1983), Acta Cryst. A39, 876-881'
_refine_ls_abs_structure_Flack -0.3(14)
_refine_ls_extinction_method none
_refine_ls_goodness_of_fit_ref 1.036
_refine_ls_hydrogen_treatment mixed
_refine_ls_matrix_type full
_refine_ls_number_parameters 163
_refine_ls_number_reflns 2338
_refine_ls_number_restraints 0
_refine_ls_restrained_S_all 1.036
_refine_ls_R_factor_all 0.0374
_refine_ls_R_factor_gt 0.0323
_refine_ls_shift/su_max 0.000
_refine_ls_shift/su_mean 0.000
_refine_ls_structure_factor_coef Fsqd
_refine_ls_weighting_details 'calc w=1/[\s^2^(Fo^2^)+(0.0595P)^2^+0.0493P] where P=(Fo^2^+2Fc^2^)/3'
_refine_ls_weighting_scheme calc
_refine_ls_wR_factor_gt 0.0827
_refine_ls_wR_factor_ref 0.0853
_reflns_number_gt 2122
_reflns_number_total 2338
_reflns_threshold_expression >2sigma(I)
_cod_data_source_file Chem-Comm-2001-20-2080.cif
_cod_data_source_block bmb1
_cod_depositor_comments
;
The following automatic conversions were performed:

data item '_symmetry_cell_setting' value 'Orthorhombic' was changed
to 'orthorhombic' in accordance with the built-in table derived from
the CIF Core dictionary named 'cif_core.dic' version 2.4.5 last
updated on 2014-11-21.

Automatic conversion script
Id: cif_fix_values 6909 2019-04-08 15:41:33Z antanas 
;
_cod_original_cell_volume 1147.8(7)
_cod_original_sg_symbol_H-M P2(1)2(1)2(1)
_cod_database_code 7123813

loop_
_symmetry_equiv_pos_as_xyz
'x, y, z'
'-x+1/2, -y, z+1/2'
'-x, y+1/2, -z+1/2'
'x+1/2, -y+1/2, -z'

loop_
_atom_site_label
_atom_site_type_symbol
_atom_site_fract_x
_atom_site_fract_y
_atom_site_fract_z
_atom_site_U_iso_or_equiv
_atom_site_adp_type
_atom_site_occupancy
_atom_site_symmetry_multiplicity
_atom_site_calc_flag
_atom_site_refinement_flags
_atom_site_disorder_assembly
_atom_site_disorder_group
N1 N 0.45573(18) 0.21516(14) 0.92461(6) 0.0279(3) Uani 1 1 d . . .
H1 H 0.4193 0.3186 0.9228 0.033 Uiso 1 1 d R . .
C2 C 0.4894(2) 0.14888(16) 0.98230(7) 0.0261(3) Uani 1 1 d . . .
C3 C 0.5593(2) -0.02076(16) 0.98103(7) 0.0265(3) Uani 1 1 d . . .
H3A H 0.5794 -0.0577 1.0255 0.032 Uiso 1 1 calc R . .
H3B H 0.4477 -0.0845 0.9612 0.032 Uiso 1 1 calc R . .
N2 N 0.75461(16) -0.04169(13) 0.94527(6) 0.0225(3) Uani 1 1 d . . .
C5 C 0.8158(2) 0.00762(15) 0.88708(6) 0.0226(3) Uani 1 1 d . . .
C6 C 0.6960(2) 0.10937(17) 0.84221(7) 0.0260(3) Uani 1 1 d . . .
H6A H 0.6968 0.0609 0.7993 0.031 Uiso 1 1 calc R . .
H6B H 0.7697 0.2101 0.8388 0.031 Uiso 1 1 calc R . .
C7 C 0.4695(2) 0.13982(16) 0.86156(6) 0.0240(3) Uani 1 1 d . . .
H7A H 0.3923 0.0389 0.8631 0.029 Uiso 1 1 calc R . .
O1 O 0.46297(19) 0.21546(13) 1.03347(5) 0.0390(3) Uani 1 1 d . . .
N3 N 0.91248(19) -0.12381(15) 0.97229(6) 0.0309(3) Uani 1 1 d . . .
N4 N 1.06293(18) -0.12397(16) 0.93037(6) 0.0347(3) Uani 1 1 d . . .
N5 N 1.00802(19) -0.04343(15) 0.87667(6) 0.0305(3) Uani 1 1 d . . .
C8 C 0.3594(2) 0.24846(18) 0.81318(7) 0.0317(4) Uani 1 1 d . . .
H8A H 0.2135 0.2659 0.8277 0.038 Uiso 1 1 calc R . .
H8B H 0.4319 0.3500 0.8136 0.038 Uiso 1 1 calc R . .
C9 C 0.3535(2) 0.18950(16) 0.74488(7) 0.0272(3) Uani 1 1 d . . .
C10 C 0.5123(2) 0.22467(17) 0.70121(7) 0.0309(3) Uani 1 1 d . . .
H10A H 0.6288 0.2850 0.7148 0.037 Uiso 1 1 calc R . .
C11 C 0.5033(2) 0.17309(18) 0.63810(7) 0.0322(3) Uani 1 1 d . . .
H11A H 0.6143 0.1970 0.6094 0.039 Uiso 1 1 calc R . .
C12 C 0.3331(3) 0.08692(17) 0.61687(7) 0.0333(4) Uani 1 1 d . . .
H12A H 0.3254 0.0532 0.5736 0.040 Uiso 1 1 calc R . .
C13 C 0.1747(3) 0.0508(2) 0.65976(7) 0.0348(4) Uani 1 1 d . . .
H13A H 0.0577 -0.0084 0.6458 0.042 Uiso 1 1 calc R . .
C14 C 0.1851(2) 0.10032(19) 0.72279(7) 0.0327(3) Uani 1 1 d . . .
H14A H 0.0757 0.0731 0.7516 0.039 Uiso 1 1 calc R . .

loop_
_atom_site_aniso_label
_atom_site_aniso_U_11
_atom_site_aniso_U_22
_atom_site_aniso_U_33
_atom_site_aniso_U_23
_atom_site_aniso_U_13
_atom_site_aniso_U_12
N1 0.0286(6) 0.0260(6) 0.0290(6) -0.0034(5) -0.0002(5) 0.0064(5)
C2 0.0174(6) 0.0327(7) 0.0283(8) -0.0040(6) 0.0025(5) 0.0004(6)
C3 0.0223(7) 0.0307(7) 0.0265(7) 0.0008(6) 0.0047(6) -0.0003(6)
N2 0.0175(5) 0.0241(6) 0.0257(6) 0.0001(5) -0.0015(4) 0.0001(5)
C5 0.0186(6) 0.0245(7) 0.0248(7) -0.0024(5) -0.0003(5) -0.0028(5)
C6 0.0214(7) 0.0308(7) 0.0257(7) 0.0033(6) 0.0010(5) 0.0025(6)
C7 0.0209(7) 0.0264(7) 0.0247(7) -0.0013(6) -0.0001(5) 0.0019(5)
O1 0.0441(7) 0.0432(6) 0.0298(6) -0.0080(5) 0.0042(5) 0.0066(5)
N3 0.0232(6) 0.0350(7) 0.0345(7) 0.0047(6) -0.0046(5) 0.0041(5)
N4 0.0218(6) 0.0426(7) 0.0397(7) 0.0044(6) -0.0012(6) 0.0043(6)
N5 0.0197(6) 0.0371(6) 0.0348(7) 0.0013(6) 0.0010(5) 0.0028(5)
C8 0.0307(8) 0.0319(8) 0.0325(8) -0.0006(6) -0.0049(6) 0.0093(6)
C9 0.0249(7) 0.0269(8) 0.0298(8) 0.0039(6) -0.0043(6) 0.0065(6)
C10 0.0285(8) 0.0290(7) 0.0352(8) 0.0072(6) -0.0047(6) -0.0006(6)
C11 0.0305(7) 0.0341(8) 0.0320(8) 0.0100(6) 0.0034(6) 0.0021(6)
C12 0.0388(8) 0.0344(8) 0.0269(8) 0.0019(6) -0.0034(6) 0.0054(7)
C13 0.0283(7) 0.0394(8) 0.0366(8) 0.0014(8) -0.0073(6) -0.0032(7)
C14 0.0232(7) 0.0412(9) 0.0337(8) 0.0053(7) 0.0003(6) 0.0004(7)

loop_
_atom_type_symbol
_atom_type_description
_atom_type_scat_dispersion_real
_atom_type_scat_dispersion_imag
_atom_type_scat_source
C C 0.0033 0.0016 'International Tables Vol C Tables 4.2.6.8 and 6.1.1.4'
H H 0.0000 0.0000 'International Tables Vol C Tables 4.2.6.8 and 6.1.1.4'
N N 0.0061 0.0033 'International Tables Vol C Tables 4.2.6.8 and 6.1.1.4'
O O 0.0106 0.0060 'International Tables Vol C Tables 4.2.6.8 and 6.1.1.4'

loop_
_geom_angle_atom_site_label_1
_geom_angle_atom_site_label_2
_geom_angle_atom_site_label_3
_geom_angle
_geom_angle_site_symmetry_1
_geom_angle_site_symmetry_3
C2 N1 C7 127.05(12) . .
O1 C2 N1 123.95(13) . .
O1 C2 C3 120.21(14) . .
N1 C2 C3 115.81(12) . .
N2 C3 C2 112.01(11) . .
C5 N2 N3 109.07(11) . .
C5 N2 C3 131.98(12) . .
N3 N2 C3 118.95(12) . .
N5 C5 N2 108.21(12) . .
N5 C5 C6 124.53(13) . .
N2 C5 C6 127.19(13) . .
C5 C6 C7 114.81(12) . .
N1 C7 C6 111.74(11) . .
N1 C7 C8 106.91(11) . .
C6 C7 C8 111.19(12) . .
N4 N3 N2 105.56(12) . .
N3 N4 N5 111.37(11) . .
C5 N5 N4 105.79(12) . .
C9 C8 C7 115.05(12) . .
C10 C9 C14 117.40(14) . .
C10 C9 C8 121.66(14) . .
C14 C9 C8 120.93(14) . .
C11 C10 C9 121.29(15) . .
C12 C11 C10 120.40(14) . .
C13 C12 C11 118.90(14) . .
C12 C13 C14 120.70(15) . .
C13 C14 C9 121.29(14) . .

loop_
_geom_bond_atom_site_label_1
_geom_bond_atom_site_label_2
_geom_bond_distance
_geom_bond_site_symmetry_2
N1 C2 1.3508(19) .
N1 C7 1.4712(18) .
C2 O1 1.2250(18) .
C2 C3 1.529(2) .
C3 N2 1.4632(17) .
N2 C5 1.3455(18) .
N2 N3 1.3537(16) .
C5 N5 1.3201(19) .
C5 C6 1.4934(19) .
C6 C7 1.5221(19) .
C7 C8 1.5463(19) .
N3 N4 1.2987(18) .
N4 N5 1.3650(18) .
C8 C9 1.515(2) .
C9 C10 1.396(2) .
C9 C14 1.399(2) .
C10 C11 1.393(2) .
C11 C12 1.387(2) .
C12 C13 1.385(2) .
C13 C14 1.386(2) .

loop_
_geom_torsion_atom_site_label_1
_geom_torsion_atom_site_label_2
_geom_torsion_atom_site_label_3
_geom_torsion_atom_site_label_4
_geom_torsion
_geom_torsion_site_symmetry_1
_geom_torsion_site_symmetry_2
_geom_torsion_site_symmetry_3
_geom_torsion_site_symmetry_4
C7 N1 C2 O1 -175.34(13) . . . .
C7 N1 C2 C3 3.11(19) . . . .
O1 C2 C3 N2 -122.61(14) . . . .
N1 C2 C3 N2 58.87(16) . . . .
C2 C3 N2 C5 -48.92(19) . . . .
C2 C3 N2 N3 130.62(13) . . . .
N3 N2 C5 N5 0.74(15) . . . .
C3 N2 C5 N5 -179.68(13) . . . .
N3 N2 C5 C6 -176.28(13) . . . .
C3 N2 C5 C6 3.3(2) . . . .
N5 C5 C6 C7 174.19(13) . . . .
N2 C5 C6 C7 -9.2(2) . . . .
C2 N1 C7 C6 -73.55(17) . . . .
C2 N1 C7 C8 164.59(13) . . . .
C5 C6 C7 N1 59.53(16) . . . .
C5 C6 C7 C8 178.90(12) . . . .
C5 N2 N3 N4 -0.62(15) . . . .
C3 N2 N3 N4 179.74(12) . . . .
N2 N3 N4 N5 0.27(16) . . . .
N2 C5 N5 N4 -0.55(15) . . . .
C6 C5 N5 N4 176.57(13) . . . .
N3 N4 N5 C5 0.17(16) . . . .
N1 C7 C8 C9 -179.00(12) . . . .
C6 C7 C8 C9 58.80(16) . . . .
C7 C8 C9 C10 -90.55(17) . . . .
C7 C8 C9 C14 90.99(16) . . . .
C14 C9 C10 C11 0.1(2) . . . .
C8 C9 C10 C11 -178.45(13) . . . .
C9 C10 C11 C12 1.0(2) . . . .
C10 C11 C12 C13 -1.1(2) . . . .
C11 C12 C13 C14 0.2(2) . . . .
C12 C13 C14 C9 0.8(2) . . . .
C10 C9 C14 C13 -1.0(2) . . . .
C8 C9 C14 C13 177.54(14) . . . .
